data_4505446
loop_
_publ_author_name
'Tan, Huaqiao'
'Li, Yangguang'
'Chen, Weilin'
'Yan, Aixue'
'Liu, Ding'
'Wang, Enbo'

_publ_section_title
;
 A Series of [MnMo9O32]6--Based Solids: Homochiral Transferred from
 Adjacent Polyoxoanions to One-, Two-, and Three-Dimensional Frameworks
;
_journal_issue 3
_journal_name_full 'Crystal Growth &amp; Design'
_journal_page_first 1111
_journal_paper_doi 10.1021/cg2004936
_journal_volume 12
_journal_year 2012
_chemical_formula_sum 'H23 Mn2 Mo9 Na4 O43.5'
_chemical_formula_weight 1784.48
_chemical_name_systematic
; 
 ? 
;
_space_group_IT_number 2
_symmetry_cell_setting triclinic
_symmetry_space_group_name_Hall '-P 1'
_symmetry_space_group_name_H-M 'P -1'
_atom_sites_solution_hydrogens none
_atom_sites_solution_primary direct
_atom_sites_solution_secondary difmap
_audit_creation_method SHELXL-97
_cell_angle_alpha 95.40(3)
_cell_angle_beta 94.84(3)
_cell_angle_gamma 101.64(3)
_cell_formula_units_Z 2
_cell_length_a 9.840(2)
_cell_length_b 9.965(2)
_cell_length_c 20.557(4)
_cell_measurement_reflns_used 6843
_cell_measurement_temperature 293(2)
_cell_measurement_theta_max 25.00
_cell_measurement_theta_min 3.00
_cell_volume 1954.4(7)
_computing_structure_refinement 'SHELXL-97 (Sheldrick, 1997)'
_computing_structure_solution 'SHELXS-97 (Sheldrick, 1990)'
_diffrn_ambient_temperature 293(2)
_diffrn_detector_area_resol_mean 0.01
_diffrn_measured_fraction_theta_full 0.994
_diffrn_measured_fraction_theta_max 0.994
_diffrn_measurement_device_type 'Rigaku R-AXIS RAPID IP'
_diffrn_measurement_method Oscillation
_diffrn_radiation_monochromator graphite
_diffrn_radiation_source 'fine-focus sealed tube'
_diffrn_radiation_type MoK\a
_diffrn_radiation_wavelength 0.71073
_diffrn_reflns_av_R_equivalents 0.0410
_diffrn_reflns_av_sigmaI/netI 0.0527
_diffrn_reflns_limit_h_max 10
_diffrn_reflns_limit_h_min -11
_diffrn_reflns_limit_k_max 11
_diffrn_reflns_limit_k_min -11
_diffrn_reflns_limit_l_max 24
_diffrn_reflns_limit_l_min -23
_diffrn_reflns_number 15441
_diffrn_reflns_theta_full 25.00
_diffrn_reflns_theta_max 25.00
_diffrn_reflns_theta_min 3.00
_diffrn_standards_decay_% none
_diffrn_standards_interval_count 0
_diffrn_standards_interval_time 0
_diffrn_standards_number 0
_exptl_absorpt_coefficient_mu 3.575
_exptl_absorpt_correction_T_max 0.455
_exptl_absorpt_correction_T_min 0.388
_exptl_absorpt_correction_type multi-scan
_exptl_absorpt_process_details 'ABSCOR by T.Higashi    8 March, 1995'
_exptl_crystal_colour orange
_exptl_crystal_density_diffrn 3.032
_exptl_crystal_density_method 'not measured'
_exptl_crystal_description block
_exptl_crystal_F_000 1686
_exptl_crystal_size_max 0.28
_exptl_crystal_size_mid 0.23
_exptl_crystal_size_min 0.22
_refine_diff_density_max 2.945
_refine_diff_density_min -1.289
_refine_diff_density_rms 0.251
_refine_ls_extinction_method SHELXL
_refine_ls_goodness_of_fit_ref 1.073
_refine_ls_hydrogen_treatment none
_refine_ls_matrix_type full
_refine_ls_number_parameters 544
_refine_ls_number_reflns 6843
_refine_ls_number_restraints 30
_refine_ls_restrained_S_all 1.074
_refine_ls_R_factor_all 0.0563
_refine_ls_R_factor_gt 0.0460
_refine_ls_shift/su_max 0.001
_refine_ls_shift/su_mean 0.000
_refine_ls_structure_factor_coef Fsqd
_refine_ls_weighting_details 'calc w=1/[\s^2^(Fo^2^)+(0.0564P)^2^+28.8129P] where P=(Fo^2^+2Fc^2^)/3'
_refine_ls_weighting_scheme calc
_refine_ls_wR_factor_gt 0.1252
_refine_ls_wR_factor_ref 0.1311
_reflns_number_gt 5769
_reflns_number_total 6843
_reflns_threshold_expression >2sigma(I)
_cod_data_source_file cg2004936_si_002.cif
_cod_data_source_block 1
_cod_original_cell_volume 1954.3(7)
_cod_original_sg_symbol_H-M P-1
_cod_original_formula_sum 'H23 Mn2 Mo9 Na4 O43.50'
_cod_database_code 4505446

loop_
_symmetry_equiv_pos_as_xyz
'x, y, z'
'-x, -y, -z'

loop_
_atom_site_label
_atom_site_type_symbol
_atom_site_fract_x
_atom_site_fract_y
_atom_site_fract_z
_atom_site_U_iso_or_equiv
_atom_site_adp_type
_atom_site_occupancy
_atom_site_symmetry_multiplicity
_atom_site_calc_flag
_atom_site_refinement_flags
_atom_site_disorder_assembly
_atom_site_disorder_group
Mo1 Mo 0.93289(8) 0.11165(8) 0.28172(4) 0.01518(19) Uani 1 1 d . A .
Mo2 Mo 1.13367(8) -0.12415(8) 0.27953(4) 0.01383(18) Uani 1 1 d . A .
Mo3 Mo 0.95214(8) 0.08228(8) 0.12633(4) 0.01611(19) Uani 1 1 d . . .
Mo4 Mo 1.53320(8) 0.25272(8) 0.18285(4) 0.01416(18) Uani 1 1 d . A .
Mo5 Mo 1.23195(8) 0.16948(8) 0.38093(4) 0.01635(19) Uani 1 1 d . A .
Mo6 Mo 1.28259(8) 0.45272(8) 0.31491(4) 0.01620(19) Uani 1 1 d . A .
Mo7 Mo 1.44011(8) -0.03924(8) 0.23682(4) 0.01405(18) Uani 1 1 d . A .
Mo8 Mo 1.29604(8) 0.44288(8) 0.15912(4) 0.01732(19) Uani 1 1 d . A .
Mo9 Mo 1.25362(8) 0.13447(9) 0.07254(4) 0.01736(19) Uani 1 1 d . A .
Mn1 Mn 1.22878(13) 0.16421(13) 0.22568(6) 0.0112(3) Uani 1 1 d . A .
Mn2 Mn 0.80685(15) -0.41166(15) 0.23980(8) 0.0222(3) Uani 1 1 d . . .
Na2 Na 1.5000 0.0000 0.5000 0.0381(15) Uani 1 2 d S . .
Na1 Na 1.4222(5) 0.0559(5) -0.0715(2) 0.0387(11) Uani 1 1 d . . .
O31 O 1.1549(6) 0.2324(6) 0.1512(3) 0.0144(13) Uani 1 1 d . . .
O30 O 1.0662(6) 0.0223(6) 0.2137(3) 0.0124(12) Uani 1 1 d . . .
O29 O 1.2972(6) 0.0663(6) 0.2905(3) 0.0117(12) Uani 1 1 d . . .
O28 O 1.1430(6) 0.2483(6) 0.2921(3) 0.0136(12) Uani 1 1 d . . .
O27 O 1.3448(6) 0.0888(6) 0.1691(3) 0.0149(13) Uani 1 1 d . . .
O26 O 0.9816(7) -0.2419(7) 0.2518(4) 0.0239(15) Uani 1 1 d . . .
O25 O 1.3685(6) 0.3275(6) 0.2359(3) 0.0129(12) Uani 1 1 d . . .
O24 O 1.2566(6) -0.1626(6) 0.2198(3) 0.0175(13) Uani 1 1 d . . .
O23 O 1.0634(6) 0.0193(6) 0.3390(3) 0.0165(13) Uani 1 1 d . . .
O22 O 0.8978(7) 0.1859(7) 0.2026(3) 0.0186(14) Uani 1 1 d . . .
O21 O 0.8231(7) -0.0632(7) 0.1192(3) 0.0251(15) Uani 1 1 d . . .
O20 O 1.3988(6) 0.3080(6) 0.1134(3) 0.0161(13) Uani 1 1 d . . .
O19 O 1.6420(7) 0.4080(7) 0.2116(4) 0.0245(16) Uani 1 1 d . . .
O18 O 0.8040(7) -0.0327(7) 0.2740(4) 0.0262(16) Uani 1 1 d . . .
O17 O 1.3597(7) 0.3335(7) 0.3728(3) 0.0199(14) Uani 1 1 d . . .
O16 O 1.5621(7) 0.1465(6) 0.2500(3) 0.0185(14) Uani 1 1 d . . .
O15 O 1.4387(7) 0.5735(7) 0.1671(4) 0.0313(17) Uani 1 1 d . . .
O14 O 0.8874(7) 0.2210(7) 0.3398(3) 0.0239(15) Uani 1 1 d . . .
O13 O 1.0907(7) 0.0046(7) 0.0796(3) 0.0205(14) Uani 1 1 d . . .
O12 O 1.5165(7) -0.1095(7) 0.1751(3) 0.0225(15) Uani 1 1 d . . .
O11 O 1.2003(7) 0.4915(7) 0.2316(3) 0.0189(14) Uani 1 1 d . . .
O10 O 1.5037(7) -0.0948(7) 0.3060(4) 0.0247(15) Uani 1 1 d . . .
O9 O 1.6118(7) 0.1809(7) 0.1219(3) 0.0222(15) Uani 1 1 d . . .
O8 O 1.4275(7) 0.5801(7) 0.3274(4) 0.0265(16) Uani 1 1 d . . .
O7 O 1.1982(8) -0.1865(7) 0.3460(3) 0.0261(16) Uani 1 1 d . . .
O6 O 1.1682(8) 0.5075(7) 0.3627(4) 0.0278(16) Uani 1 1 d . . .
O4W O 0.9316(7) -0.5393(7) 0.1906(4) 0.0274(16) Uani 1 1 d . . .
O32 O 0.9008(8) 0.1783(8) 0.0686(4) 0.0299(17) Uani 1 1 d . . .
O5 O 1.1982(8) 0.2213(8) 0.0129(4) 0.0322(18) Uani 1 1 d . . .
O4 O 1.1312(8) 0.2330(8) 0.4343(4) 0.0303(17) Uani 1 1 d . . .
O3 O 1.3592(7) 0.0374(8) 0.0364(3) 0.0255(16) Uani 1 1 d U . .
O3W O 0.7265(9) -0.3317(9) 0.1520(5) 0.047(2) Uani 1 1 d . . .
O2W O 0.6835(8) -0.2949(8) 0.2949(5) 0.045(2) Uani 1 1 d . . .
O1W O 0.8624(9) -0.4864(9) 0.3337(4) 0.039(2) Uani 1 1 d . . .
O2 O 1.1923(8) 0.4727(8) 0.0939(4) 0.0309(17) Uani 1 1 d U . .
O1 O 1.3305(8) 0.0829(8) 0.4265(4) 0.0323(18) Uani 1 1 d U . .
Na3 Na 1.6400(9) 0.3198(9) 0.3683(5) 0.097(3) Uani 1 1 d . . .
OW9 O 1.7761(9) 0.2482(8) 0.4525(3) 0.040(2) Uani 1 1 d U . .
Na4 Na 1.0117(9) 0.3529(10) 0.0054(4) 0.096(3) Uani 1 1 d . . .
O6W O 1.6720(10) 0.0159(10) 0.4254(4) 0.049(2) Uani 1 1 d . . .
O5W O 1.3900(13) -0.2262(10) 0.4575(5) 0.064(3) Uani 1 1 d . . .
OW7 O 0.8501(13) 0.2501(10) -0.0809(5) 0.067(3) Uani 1 1 d . . .
O7W O 1.590(2) 0.259(2) -0.0227(11) 0.065(6) Uiso 0.50 1 d P A 1
O7WA O 1.728(3) 0.259(3) 0.0072(13) 0.079(7) Uiso 0.50 1 d P . 2
OW6 O 0.8657(17) 0.4931(16) 0.0538(6) 0.030(4) Uani 0.50 1 d P . .
Na5 Na 1.326(2) 0.317(2) 0.5634(10) 0.114(6) Uani 0.50 1 d PU . .
OW11 O 1.0743(19) 0.0820(19) 0.5564(8) 0.046(4) Uani 0.50 1 d P . .
OW12 O 0.949(2) 0.301(2) 0.5390(10) 0.069(5) Uiso 0.60 1 d P B 1
OW14 O 0.914(3) 0.446(3) 0.5069(13) 0.062(7) Uiso 0.40 1 d P . 2
OW2 O 1.534(3) 0.502(3) 0.0161(15) 0.036(8) Uiso 0.25 1 d P . .
OW13 O 1.247(3) 0.501(3) 0.5068(14) 0.028(6) Uiso 0.25 1 d P . .

loop_
_atom_site_aniso_label
_atom_site_aniso_U_11
_atom_site_aniso_U_22
_atom_site_aniso_U_33
_atom_site_aniso_U_23
_atom_site_aniso_U_13
_atom_site_aniso_U_12
Mo1 0.0111(4) 0.0148(4) 0.0204(4) 0.0035(3) 0.0053(3) 0.0021(3)
Mo2 0.0127(4) 0.0095(4) 0.0187(4) 0.0028(3) 0.0032(3) 0.0000(3)
Mo3 0.0116(4) 0.0175(4) 0.0177(4) 0.0003(3) -0.0007(3) 0.0012(3)
Mo4 0.0093(4) 0.0124(4) 0.0203(4) 0.0028(3) 0.0032(3) 0.0001(3)
Mo5 0.0203(4) 0.0158(4) 0.0123(4) 0.0010(3) 0.0021(3) 0.0024(3)
Mo6 0.0150(4) 0.0112(4) 0.0208(4) -0.0015(3) 0.0019(3) 0.0006(3)
Mo7 0.0118(4) 0.0123(4) 0.0187(4) 0.0028(3) 0.0031(3) 0.0030(3)
Mo8 0.0158(4) 0.0133(4) 0.0239(4) 0.0077(3) 0.0035(3) 0.0023(3)
Mo9 0.0155(4) 0.0233(4) 0.0127(4) 0.0005(3) 0.0028(3) 0.0029(3)
Mn1 0.0089(6) 0.0111(7) 0.0131(6) 0.0022(5) 0.0015(5) 0.0003(5)
Mn2 0.0151(7) 0.0127(7) 0.0367(9) 0.0020(6) 0.0025(7) -0.0014(6)
Na2 0.037(4) 0.031(4) 0.044(4) 0.004(3) -0.006(3) 0.006(3)
Na1 0.050(3) 0.042(3) 0.029(2) 0.004(2) 0.015(2) 0.015(2)
O31 0.011(3) 0.016(3) 0.017(3) 0.004(3) 0.002(3) 0.003(2)
O30 0.012(3) 0.014(3) 0.011(3) 0.001(2) 0.003(2) 0.000(2)
O29 0.007(3) 0.015(3) 0.014(3) 0.001(2) 0.005(2) 0.004(2)
O28 0.011(3) 0.011(3) 0.018(3) -0.002(2) 0.004(3) 0.000(2)
O27 0.015(3) 0.012(3) 0.019(3) 0.001(2) 0.006(3) 0.004(2)
O26 0.017(3) 0.016(3) 0.039(4) 0.002(3) 0.009(3) 0.000(3)
O25 0.007(3) 0.013(3) 0.018(3) 0.003(2) 0.006(2) -0.002(2)
O24 0.012(3) 0.012(3) 0.027(4) -0.002(3) 0.002(3) -0.001(2)
O23 0.014(3) 0.016(3) 0.019(3) 0.004(3) 0.004(3) 0.001(3)
O22 0.016(3) 0.017(3) 0.024(4) 0.000(3) 0.000(3) 0.006(3)
O21 0.019(3) 0.027(4) 0.026(4) -0.003(3) 0.005(3) -0.002(3)
O20 0.013(3) 0.019(3) 0.017(3) 0.007(3) 0.003(3) 0.003(3)
O19 0.015(3) 0.018(4) 0.039(4) 0.003(3) 0.001(3) -0.001(3)
O18 0.018(3) 0.025(4) 0.036(4) 0.008(3) 0.008(3) 0.003(3)
O17 0.016(3) 0.021(4) 0.020(3) -0.001(3) -0.001(3) 0.003(3)
O16 0.015(3) 0.013(3) 0.026(4) 0.003(3) -0.001(3) 0.001(3)
O15 0.024(4) 0.021(4) 0.050(5) 0.010(3) 0.014(4) 0.002(3)
O14 0.021(4) 0.028(4) 0.026(4) 0.003(3) 0.016(3) 0.009(3)
O13 0.019(3) 0.021(4) 0.019(3) -0.005(3) 0.000(3) 0.003(3)
O12 0.020(3) 0.020(4) 0.028(4) 0.004(3) 0.006(3) 0.005(3)
O11 0.016(3) 0.017(3) 0.024(3) 0.001(3) 0.002(3) 0.005(3)
O10 0.023(4) 0.021(4) 0.030(4) 0.007(3) -0.002(3) 0.005(3)
O9 0.017(3) 0.026(4) 0.025(4) 0.005(3) 0.008(3) 0.005(3)
O8 0.021(4) 0.017(4) 0.040(4) 0.002(3) 0.003(3) -0.001(3)
O7 0.034(4) 0.023(4) 0.025(4) 0.009(3) 0.010(3) 0.009(3)
O6 0.031(4) 0.021(4) 0.030(4) -0.002(3) 0.002(3) 0.005(3)
O4W 0.017(3) 0.022(4) 0.043(4) 0.006(3) 0.004(3) 0.004(3)
O32 0.026(4) 0.035(4) 0.031(4) 0.010(3) -0.001(3) 0.011(3)
O5 0.035(4) 0.033(4) 0.026(4) 0.008(3) -0.007(3) 0.004(3)
O4 0.037(4) 0.030(4) 0.023(4) -0.003(3) 0.013(3) 0.003(3)
O3 0.025(4) 0.034(4) 0.018(3) -0.002(3) 0.012(3) 0.008(3)
O3W 0.044(5) 0.033(5) 0.059(6) 0.018(4) -0.012(5) -0.002(4)
O2W 0.027(4) 0.019(4) 0.092(7) 0.005(4) 0.018(5) 0.009(3)
O1W 0.047(5) 0.037(5) 0.032(4) 0.006(4) 0.000(4) 0.009(4)
O2 0.034(4) 0.028(4) 0.032(4) 0.010(3) -0.003(3) 0.010(3)
O1 0.039(4) 0.028(4) 0.029(4) 0.005(3) -0.006(4) 0.009(3)
Na3 0.082(5) 0.094(6) 0.110(6) -0.005(5) -0.004(5) 0.022(4)
OW9 0.054(5) 0.041(4) 0.007(3) 0.015(3) -0.014(3) -0.030(4)
Na4 0.084(5) 0.130(7) 0.077(5) 0.032(5) 0.002(4) 0.025(5)
O6W 0.059(6) 0.059(6) 0.030(5) 0.006(4) 0.009(4) 0.010(5)
O5W 0.097(9) 0.038(5) 0.046(6) -0.006(4) -0.025(6) 0.011(5)
OW7 0.111(9) 0.029(5) 0.057(6) 0.002(5) -0.014(6) 0.017(5)
OW6 0.052(10) 0.038(9) 0.008(6) 0.012(6) 0.002(6) 0.026(8)
Na5 0.114(9) 0.126(10) 0.100(9) -0.013(8) 0.001(8) 0.035(8)
OW11 0.055(11) 0.055(12) 0.035(9) 0.026(8) 0.030(8) 0.012(9)

loop_
_atom_type_symbol
_atom_type_description
_atom_type_scat_dispersion_real
_atom_type_scat_dispersion_imag
_atom_type_scat_source
O O 0.0106 0.0060 'International Tables Vol C Tables 4.2.6.8 and 6.1.1.4'
H H 0.0000 0.0000 'International Tables Vol C Tables 4.2.6.8 and 6.1.1.4'
Mo Mo -1.6832 0.6857 'International Tables Vol C Tables 4.2.6.8 and 6.1.1.4'
Mn Mn 0.3368 0.7283 'International Tables Vol C Tables 4.2.6.8 and 6.1.1.4'
Na Na 0.0362 0.0249 'International Tables Vol C Tables 4.2.6.8 and 6.1.1.4'

loop_
_geom_angle_atom_site_label_1
_geom_angle_atom_site_label_2
_geom_angle_atom_site_label_3
_geom_angle
_geom_angle_site_symmetry_1
_geom_angle_site_symmetry_3
O14 Mo1 O18 105.0(3) . .
O14 Mo1 O22 104.2(3) . .
O18 Mo1 O22 102.0(3) . .
O14 Mo1 O23 100.5(3) . .
O18 Mo1 O23 91.1(3) . .
O22 Mo1 O23 147.8(3) . .
O14 Mo1 O28 88.4(3) . .
O18 Mo1 O28 161.2(3) . .
O22 Mo1 O28 87.0(3) . .
O23 Mo1 O28 73.3(2) . .
O14 Mo1 O30 159.2(3) . .
O18 Mo1 O30 95.2(3) . .
O22 Mo1 O30 76.2(2) . .
O23 Mo1 O30 73.4(2) . .
O28 Mo1 O30 70.8(2) . .
O14 Mo1 Mn1 123.6(2) . .
O18 Mo1 Mn1 130.5(2) . .
O22 Mo1 Mn1 76.7(2) . .
O23 Mo1 Mn1 72.53(17) . .
O28 Mo1 Mn1 35.35(16) . .
O30 Mo1 Mn1 35.70(15) . .
O14 Mo1 Mo3 138.6(2) . .
O18 Mo1 Mo3 91.1(3) . .
O22 Mo1 Mo3 34.5(2) . .
O23 Mo1 Mo3 117.31(18) . .
O28 Mo1 Mo3 87.15(17) . .
O30 Mo1 Mo3 44.05(15) . .
Mn1 Mo1 Mo3 59.64(4) . .
O7 Mo2 O26 104.3(3) . .
O7 Mo2 O24 100.5(3) . .
O26 Mo2 O24 103.4(3) . .
O7 Mo2 O23 90.4(3) . .
O26 Mo2 O23 102.1(3) . .
O24 Mo2 O23 148.8(3) . .
O7 Mo2 O29 94.9(3) . .
O26 Mo2 O29 160.4(3) . .
O24 Mo2 O29 76.2(2) . .
O23 Mo2 O29 73.7(2) . .
O7 Mo2 O30 161.2(3) . .
O26 Mo2 O30 89.1(3) . .
O24 Mo2 O30 88.9(3) . .
O23 Mo2 O30 73.7(2) . .
O29 Mo2 O30 71.3(2) . .
O7 Mo2 Mn1 130.1(3) . .
O26 Mo2 Mn1 124.8(2) . .
O24 Mo2 Mn1 77.6(2) . .
O23 Mo2 Mn1 73.09(17) . .
O29 Mo2 Mn1 35.57(15) . .
O30 Mo2 Mn1 35.99(15) . .
O7 Mo2 Mo7 90.0(3) . .
O26 Mo2 Mo7 137.7(2) . .
O24 Mo2 Mo7 34.31(19) . .
O23 Mo2 Mo7 117.69(17) . .
O29 Mo2 Mo7 44.24(15) . .
O30 Mo2 Mo7 88.64(15) . .
Mn1 Mo2 Mo7 60.34(4) . .
O32 Mo3 O21 105.1(4) . .
O32 Mo3 O22 97.0(3) . .
O21 Mo3 O22 99.4(3) . .
O32 Mo3 O13 99.2(3) . .
O21 Mo3 O13 98.5(3) . .
O22 Mo3 O13 151.8(3) . .
O32 Mo3 O31 91.1(3) . .
O21 Mo3 O31 163.0(3) . .
O22 Mo3 O31 83.3(2) . .
O13 Mo3 O31 73.5(2) . .
O32 Mo3 O30 161.2(3) . .
O21 Mo3 O30 93.0(3) . .
O22 Mo3 O30 74.9(2) . .
O13 Mo3 O30 82.6(2) . .
O31 Mo3 O30 71.3(2) . .
O32 Mo3 Mn1 126.2(3) . .
O21 Mo3 Mn1 128.6(2) . .
O22 Mo3 Mn1 75.91(18) . .
O13 Mo3 Mn1 75.90(19) . .
O31 Mo3 Mn1 35.54(15) . .
O30 Mo3 Mn1 35.79(15) . .
O32 Mo3 Mo1 129.8(3) . .
O21 Mo3 Mo1 88.4(2) . .
O22 Mo3 Mo1 32.84(18) . .
O13 Mo3 Mo1 126.82(19) . .
O31 Mo3 Mo1 84.86(16) . .
O30 Mo3 Mo1 44.30(16) . .
Mn1 Mo3 Mo1 59.86(4) . .
O32 Mo3 Mo9 87.9(3) . .
O21 Mo3 Mo9 130.7(2) . .
O22 Mo3 Mo9 126.46(19) . .
O13 Mo3 Mo9 32.27(19) . .
O31 Mo3 Mo9 43.23(16) . .
O30 Mo3 Mo9 83.77(15) . .
Mn1 Mo3 Mo9 59.43(3) . .
Mo1 Mo3 Mo9 119.29(4) . .
O32 Mo3 Na1 71.6(3) . 2_755
O21 Mo3 Na1 36.7(3) . 2_755
O22 Mo3 Na1 88.8(2) . 2_755
O13 Mo3 Na1 118.2(2) . 2_755
O31 Mo3 Na1 160.04(17) . 2_755
O30 Mo3 Na1 124.15(17) . 2_755
Mn1 Mo3 Na1 157.25(8) . 2_755
Mo1 Mo3 Na1 98.35(8) . 2_755
Mo9 Mo3 Na1 141.70(8) . 2_755
O9 Mo4 O19 106.1(3) . .
O9 Mo4 O16 101.6(3) . .
O19 Mo4 O16 102.0(3) . .
O9 Mo4 O20 89.7(3) . .
O19 Mo4 O20 102.1(3) . .
O16 Mo4 O20 149.2(3) . .
O9 Mo4 O27 94.8(3) . .
O19 Mo4 O27 158.7(3) . .
O16 Mo4 O27 76.9(3) . .
O20 Mo4 O27 73.6(2) . .
O9 Mo4 O25 160.3(3) . .
O19 Mo4 O25 87.2(3) . .
O16 Mo4 O25 89.4(3) . .
O20 Mo4 O25 73.0(2) . .
O27 Mo4 O25 71.6(2) . .
O9 Mo4 Mn1 130.5(2) . .
O19 Mo4 Mn1 122.7(2) . .
O16 Mo4 Mn1 77.8(2) . .
O20 Mo4 Mn1 73.12(17) . .
O27 Mo4 Mn1 36.07(16) . .
O25 Mo4 Mn1 35.91(15) . .
O9 Mo4 Mo7 91.4(2) . .
O19 Mo4 Mo7 136.3(2) . .
O16 Mo4 Mo7 34.46(19) . .
O20 Mo4 Mo7 118.01(18) . .
O27 Mo4 Mo7 44.53(16) . .
O25 Mo4 Mo7 88.65(15) . .
Mn1 Mo4 Mo7 60.17(4) . .
O4 Mo5 O1 105.1(4) . .
O4 Mo5 O17 99.3(3) . .
O1 Mo5 O17 102.5(3) . .
O4 Mo5 O23 90.8(3) . .
O1 Mo5 O23 104.1(3) . .
O17 Mo5 O23 147.9(3) . .
O4 Mo5 O28 96.2(3) . .
O1 Mo5 O28 158.6(3) . .
O17 Mo5 O28 75.5(2) . .
O23 Mo5 O28 73.1(2) . .
O4 Mo5 O29 161.2(3) . .
O1 Mo5 O29 88.2(3) . .
O17 Mo5 O29 90.5(3) . .
O23 Mo5 O29 72.8(2) . .
O28 Mo5 O29 70.6(2) . .
O4 Mo5 Mn1 131.3(3) . .
O1 Mo5 Mn1 123.1(3) . .
O17 Mo5 Mn1 77.8(2) . .
O23 Mo5 Mn1 72.68(18) . .
O28 Mo5 Mn1 35.46(16) . .
O29 Mo5 Mn1 35.47(15) . .
O4 Mo5 Mo6 90.7(3) . .
O1 Mo5 Mo6 136.6(3) . .
O17 Mo5 Mo6 34.33(19) . .
O23 Mo5 Mo6 115.98(17) . .
O28 Mo5 Mo6 43.14(15) . .
O29 Mo5 Mo6 88.45(15) . .
Mn1 Mo5 Mo6 59.70(4) . .
O8 Mo6 O6 105.3(4) . .
O8 Mo6 O11 100.3(3) . .
O6 Mo6 O11 97.4(3) . .
O8 Mo6 O17 94.3(3) . .
O6 Mo6 O17 100.2(3) . .
O11 Mo6 O17 153.2(3) . .
O8 Mo6 O28 162.0(3) . .
O6 Mo6 O28 90.9(3) . .
O11 Mo6 O28 85.1(3) . .
O17 Mo6 O28 74.7(2) . .
O8 Mo6 O25 93.7(3) . .
O6 Mo6 O25 160.4(3) . .
O11 Mo6 O25 74.0(2) . .
O17 Mo6 O25 82.8(2) . .
O28 Mo6 O25 71.1(2) . .
O8 Mo6 Mn1 129.1(3) . .
O6 Mo6 Mn1 125.6(2) . .
O11 Mo6 Mn1 76.6(2) . .
O17 Mo6 Mn1 76.79(19) . .
O28 Mo6 Mn1 35.27(16) . .
O25 Mo6 Mn1 35.82(15) . .
O8 Mo6 Mo8 89.9(3) . .
O6 Mo6 Mo8 130.5(2) . .
O11 Mo6 Mo8 33.02(19) . .
O17 Mo6 Mo8 125.8(2) . .
O28 Mo6 Mo8 85.41(17) . .
O25 Mo6 Mo8 43.04(15) . .
Mn1 Mo6 Mo8 59.76(4) . .
O8 Mo6 Mo5 126.8(2) . .
O6 Mo6 Mo5 88.7(2) . .
O11 Mo6 Mo5 129.0(2) . .
O17 Mo6 Mo5 32.57(19) . .
O28 Mo6 Mo5 44.02(16) . .
O25 Mo6 Mo5 83.61(15) . .
Mn1 Mo6 Mo5 59.70(3) . .
Mo8 Mo6 Mo5 119.37(4) . .
O10 Mo7 O12 105.6(3) . .
O10 Mo7 O24 100.7(3) . .
O12 Mo7 O24 98.0(3) . .
O10 Mo7 O16 96.5(3) . .
O12 Mo7 O16 98.5(3) . .
O24 Mo7 O16 151.8(3) . .
O10 Mo7 O29 92.4(3) . .
O12 Mo7 O29 161.6(3) . .
O24 Mo7 O29 74.2(2) . .
O16 Mo7 O29 83.1(2) . .
O10 Mo7 O27 161.3(3) . .
O12 Mo7 O27 91.7(3) . .
O24 Mo7 O27 83.6(2) . .
O16 Mo7 O27 73.3(2) . .
O29 Mo7 O27 71.1(2) . .
O10 Mo7 Mo2 89.2(2) . .
O12 Mo7 Mo2 130.6(2) . .
O24 Mo7 Mo2 32.53(19) . .
O16 Mo7 Mo2 126.9(2) . .
O29 Mo7 Mo2 43.84(15) . .
O27 Mo7 Mo2 84.85(16) . .
O10 Mo7 Mn1 127.1(3) . .
O12 Mo7 Mn1 127.2(2) . .
O24 Mo7 Mn1 75.97(19) . .
O16 Mo7 Mn1 75.87(19) . .
O29 Mo7 Mn1 35.20(15) . .
O27 Mo7 Mn1 35.92(16) . .
Mo2 Mo7 Mn1 59.61(3) . .
O10 Mo7 Mo4 128.6(2) . .
O12 Mo7 Mo4 88.0(2) . .
O24 Mo7 Mo4 126.64(19) . .
O16 Mo7 Mo4 32.11(18) . .
O29 Mo7 Mo4 83.77(16) . .
O27 Mo7 Mo4 43.09(16) . .
Mo2 Mo7 Mo4 119.07(4) . .
Mn1 Mo7 Mo4 59.46(3) . .
O15 Mo8 O2 105.1(4) . .
O15 Mo8 O11 102.3(3) . .
O2 Mo8 O11 102.4(3) . .
O15 Mo8 O20 92.3(3) . .
O2 Mo8 O20 100.2(3) . .
O11 Mo8 O20 148.7(3) . .
O15 Mo8 O25 97.3(3) . .
O2 Mo8 O25 157.2(3) . .
O11 Mo8 O25 76.7(2) . .
O20 Mo8 O25 74.1(2) . .
O15 Mo8 O31 163.1(3) . .
O2 Mo8 O31 86.5(3) . .
O11 Mo8 O31 86.7(3) . .
O20 Mo8 O31 73.4(2) . .
O25 Mo8 O31 70.7(2) . .
O15 Mo8 Mn1 132.3(3) . .
O2 Mo8 Mn1 121.9(3) . .
O11 Mo8 Mn1 76.9(2) . .
O20 Mo8 Mn1 72.83(17) . .
O25 Mo8 Mn1 35.38(15) . .
O31 Mo8 Mn1 35.52(15) . .
O15 Mo8 Mo6 93.1(3) . .
O2 Mo8 Mo6 135.8(3) . .
O11 Mo8 Mo6 33.68(19) . .
O20 Mo8 Mo6 119.18(17) . .
O25 Mo8 Mo6 45.16(16) . .
O31 Mo8 Mo6 86.54(16) . .
Mn1 Mo8 Mo6 59.72(4) . .
O5 Mo9 O3 105.2(4) . .
O5 Mo9 O13 101.1(3) . .
O3 Mo9 O13 103.5(3) . .
O5 Mo9 O20 90.9(3) . .
O3 Mo9 O20 101.1(3) . .
O13 Mo9 O20 148.6(3) . .
O5 Mo9 O31 95.9(3) . .
O3 Mo9 O31 158.6(3) . .
O13 Mo9 O31 75.9(3) . .
O20 Mo9 O31 74.1(2) . .
O5 Mo9 O27 161.2(3) . .
O3 Mo9 O27 87.0(3) . .
O13 Mo9 O27 89.6(3) . .
O20 Mo9 O27 72.4(2) . .
O31 Mo9 O27 71.6(2) . .
O5 Mo9 Mn1 131.0(3) . .
O3 Mo9 Mn1 123.0(2) . .
O13 Mo9 Mn1 77.3(2) . .
O20 Mo9 Mn1 73.03(18) . .
O31 Mo9 Mn1 35.60(15) . .
O27 Mo9 Mn1 36.32(16) . .
O5 Mo9 Mo3 91.4(3) . .
O3 Mo9 Mo3 137.6(2) . .
O13 Mo9 Mo3 34.3(2) . .
O20 Mo9 Mo3 117.70(18) . .
O31 Mo9 Mo3 43.77(16) . .
O27 Mo9 Mo3 88.80(16) . .
Mn1 Mo9 Mo3 59.71(4) . .
O5 Mo9 Na1 72.2(3) . .
O3 Mo9 Na1 33.2(2) . .
O13 Mo9 Na1 113.2(2) . .
O20 Mo9 Na1 98.0(2) . .
O31 Mo9 Na1 165.82(18) . .
O27 Mo9 Na1 117.90(18) . .
Mn1 Mo9 Na1 153.95(8) . .
Mo3 Mo9 Na1 141.14(9) . .
O29 Mn1 O31 169.8(3) . .
O29 Mn1 O28 86.9(3) . .
O31 Mn1 O28 100.7(3) . .
O29 Mn1 O25 101.1(3) . .
O31 Mn1 O25 86.0(3) . .
O28 Mn1 O25 87.3(3) . .
O29 Mn1 O30 86.8(3) . .
O31 Mn1 O30 87.0(3) . .
O28 Mn1 O30 86.3(3) . .
O25 Mn1 O30 169.6(3) . .
O29 Mn1 O27 86.7(3) . .
O31 Mn1 O27 86.5(3) . .
O28 Mn1 O27 169.8(3) . .
O25 Mn1 O27 86.1(3) . .
O30 Mn1 O27 101.2(3) . .
O29 Mn1 Mo9 129.00(19) . .
O31 Mn1 Mo9 43.00(19) . .
O28 Mn1 Mo9 143.74(19) . .
O25 Mn1 Mo9 89.59(19) . .
O30 Mn1 Mo9 90.64(18) . .
O27 Mn1 Mo9 44.00(19) . .
O29 Mn1 Mo2 43.04(18) . .
O31 Mn1 Mo2 129.55(19) . .
O28 Mn1 Mo2 89.70(19) . .
O25 Mn1 Mo2 144.12(19) . .
O30 Mn1 Mo2 44.13(18) . .
O27 Mn1 Mo2 91.06(19) . .
Mo9 Mn1 Mo2 112.66(5) . .
O29 Mn1 Mo4 90.22(18) . .
O31 Mn1 Mo4 89.95(19) . .
O28 Mn1 Mo4 129.55(19) . .
O25 Mn1 Mo4 44.01(19) . .
O30 Mn1 Mo4 143.79(19) . .
O27 Mn1 Mo4 42.58(19) . .
Mo9 Mn1 Mo4 63.84(4) . .
Mo2 Mn1 Mo4 120.42(5) . .
O29 Mn1 Mo3 130.05(19) . .
O31 Mn1 Mo3 43.46(19) . .
O28 Mn1 Mo3 94.01(19) . .
O25 Mn1 Mo3 128.86(19) . .
O30 Mn1 Mo3 43.60(18) . .
O27 Mn1 Mo3 96.15(19) . .
Mo9 Mn1 Mo3 60.86(4) . .
Mo2 Mn1 Mo3 87.01(5) . .
Mo4 Mn1 Mo3 124.33(5) . .
O29 Mn1 Mo6 96.20(19) . .
O31 Mn1 Mo6 94.0(2) . .
O28 Mn1 Mo6 42.46(18) . .
O25 Mn1 Mo6 44.88(19) . .
O30 Mn1 Mo6 128.11(19) . .
O27 Mn1 Mo6 130.66(19) . .
Mo9 Mn1 Mo6 123.72(5) . .
Mo2 Mn1 Mo6 123.59(5) . .
Mo4 Mn1 Mo6 88.09(5) . .
Mo3 Mn1 Mo6 117.43(5) . .
O29 Mn1 Mo5 43.83(18) . .
O31 Mn1 Mo5 144.3(2) . .
O28 Mn1 Mo5 43.57(19) . .
O25 Mn1 Mo5 90.82(19) . .
O30 Mn1 Mo5 90.28(18) . .
O27 Mn1 Mo5 128.75(19) . .
Mo9 Mn1 Mo5 172.69(5) . .
Mo2 Mn1 Mo5 63.60(4) . .
Mo4 Mn1 Mo5 111.94(5) . .
Mo3 Mn1 Mo5 123.72(5) . .
Mo6 Mn1 Mo5 60.60(4) . .
O26 Mn2 O2W 92.2(3) . .
O26 Mn2 O19 170.2(3) . 1_445
O2W Mn2 O19 96.0(3) . 1_445
O26 Mn2 O4W 89.4(3) . .
O2W Mn2 O4W 175.5(3) . .
O19 Mn2 O4W 82.8(3) 1_445 .
O26 Mn2 O3W 89.0(3) . .
O2W Mn2 O3W 87.3(4) . .
O19 Mn2 O3W 86.1(3) 1_445 .
O4W Mn2 O3W 97.0(3) . .
O26 Mn2 O1W 94.3(3) . .
O2W Mn2 O1W 85.7(4) . .
O19 Mn2 O1W 91.7(3) 1_445 .
O4W Mn2 O1W 90.0(3) . .
O3W Mn2 O1W 172.3(4) . .
O5W Na2 O5W 180.0(5) . 2_856
O5W Na2 O6W 93.9(4) . .
O5W Na2 O6W 86.1(4) 2_856 .
O5W Na2 O6W 86.1(4) . 2_856
O5W Na2 O6W 93.9(4) 2_856 2_856
O6W Na2 O6W 180.000(2) . 2_856
O5W Na2 O1 88.3(3) . .
O5W Na2 O1 91.7(3) 2_856 .
O6W Na2 O1 94.5(3) . .
O6W Na2 O1 85.5(3) 2_856 .
O5W Na2 O1 91.7(3) . 2_856
O5W Na2 O1 88.3(3) 2_856 2_856
O6W Na2 O1 85.5(3) . 2_856
O6W Na2 O1 94.5(3) 2_856 2_856
O1 Na2 O1 180.0(3) . 2_856
O5W Na2 Na5 51.1(4) . 2_856
O5W Na2 Na5 128.9(4) 2_856 2_856
O6W Na2 Na5 55.8(4) . 2_856
O6W Na2 Na5 124.2(4) 2_856 2_856
O1 Na2 Na5 121.1(3) . 2_856
O1 Na2 Na5 58.9(3) 2_856 2_856
O12 Na1 O3 171.3(3) 2_855 .
O12 Na1 O7W 88.9(6) 2_855 .
O3 Na1 O7W 85.1(6) . .
O12 Na1 O9 83.6(3) 2_855 2_855
O3 Na1 O9 104.9(3) . 2_855
O7W Na1 O9 145.7(6) . 2_855
O12 Na1 O21 84.2(3) 2_855 2_755
O3 Na1 O21 93.9(3) . 2_755
O7W Na1 O21 123.0(6) . 2_755
O9 Na1 O21 89.5(3) 2_855 2_755
O12 Na1 O3 96.9(3) 2_855 2_855
O3 Na1 O3 87.7(3) . 2_855
O7W Na1 O3 76.1(6) . 2_855
O9 Na1 O3 71.7(3) 2_855 2_855
O21 Na1 O3 160.9(3) 2_755 2_855
O12 Na1 Na1 137.9(3) 2_855 2_855
O3 Na1 Na1 46.3(2) . 2_855
O7W Na1 Na1 76.7(6) . 2_855
O9 Na1 Na1 86.8(2) 2_855 2_855
O21 Na1 Na1 136.7(3) 2_755 2_855
O3 Na1 Na1 41.44(18) 2_855 2_855
O12 Na1 Mo9 148.9(2) 2_855 .
O3 Na1 Mo9 23.48(18) . .
O7W Na1 Mo9 81.3(6) . .
O9 Na1 Mo9 120.2(2) 2_855 .
O21 Na1 Mo9 76.9(2) 2_755 .
O3 Na1 Mo9 109.0(2) 2_855 .
Na1 Na1 Mo9 68.18(14) 2_855 .
O12 Na1 Mo3 95.4(2) 2_855 2_755
O3 Na1 Mo3 85.9(2) . 2_755
O7W Na1 Mo3 144.1(6) . 2_755
O9 Na1 Mo3 70.1(2) 2_855 2_755
O21 Na1 Mo3 23.68(17) 2_755 2_755
O3 Na1 Mo3 138.1(2) 2_855 2_755
Na1 Na1 Mo3 119.4(2) 2_855 2_755
Mo9 Na1 Mo3 76.84(10) . 2_755
Mn1 O31 Mo9 101.4(3) . .
Mn1 O31 Mo3 101.0(3) . .
Mo9 O31 Mo3 93.0(2) . .
Mn1 O31 Mo8 100.4(3) . .
Mo9 O31 Mo8 96.8(2) . .
Mo3 O31 Mo8 154.2(3) . .
Mn1 O30 Mo3 100.6(3) . .
Mn1 O30 Mo1 100.6(3) . .
Mo3 O30 Mo1 91.7(2) . .
Mn1 O30 Mo2 99.9(2) . .
Mo3 O30 Mo2 155.7(3) . .
Mo1 O30 Mo2 97.2(2) . .
Mn1 O29 Mo2 101.4(3) . .
Mn1 O29 Mo7 101.9(3) . .
Mo2 O29 Mo7 91.9(2) . .
Mn1 O29 Mo5 100.7(3) . .
Mo2 O29 Mo5 97.6(2) . .
Mo7 O29 Mo5 153.2(3) . .
Mn1 O28 Mo6 102.3(3) . .
Mn1 O28 Mo1 101.7(3) . .
Mo6 O28 Mo1 151.4(3) . .
Mn1 O28 Mo5 101.0(3) . .
Mo6 O28 Mo5 92.8(2) . .
Mo1 O28 Mo5 97.7(2) . .
Mn1 O27 Mo4 101.3(3) . .
Mn1 O27 Mo9 99.7(3) . .
Mo4 O27 Mo9 98.6(2) . .
Mn1 O27 Mo7 100.3(3) . .
Mo4 O27 Mo7 92.4(2) . .
Mo9 O27 Mo7 154.8(3) . .
Mo2 O26 Mn2 165.0(4) . .
Mn1 O25 Mo8 102.4(3) . .
Mn1 O25 Mo4 100.1(3) . .
Mo8 O25 Mo4 97.2(2) . .
Mn1 O25 Mo6 99.3(2) . .
Mo8 O25 Mo6 91.8(2) . .
Mo4 O25 Mo6 156.3(3) . .
Mo2 O24 Mo7 113.2(3) . .
Mo2 O23 Mo5 108.8(3) . .
Mo2 O23 Mo1 108.9(3) . .
Mo5 O23 Mo1 108.2(3) . .
Mo1 O22 Mo3 112.7(3) . .
Mo3 O21 Na1 119.6(4) . 2_755
Mo8 O20 Mo4 108.4(3) . .
Mo8 O20 Mo9 108.4(3) . .
Mo4 O20 Mo9 109.0(3) . .
Mo4 O19 Mn2 169.9(4) . 1_665
Mo5 O17 Mo6 113.1(3) . .
Mo5 O17 Na3 117.7(3) . .
Mo6 O17 Na3 117.7(4) . .
Mo4 O16 Mo7 113.4(3) . .
Mo4 O16 Na3 108.9(3) . .
Mo7 O16 Na3 127.2(4) . .
Mo1 O14 Na3 137.3(4) . 1_455
Mo9 O13 Mo3 113.5(3) . .
Mo7 O12 Na1 137.1(4) . 2_855
Mo8 O11 Mo6 113.3(3) . .
Mo4 O9 Na1 131.3(4) . 2_855
Mo3 O32 Na4 136.9(4) . .
Mo9 O5 Na4 131.7(5) . .
Mo9 O3 Na1 123.3(4) . .
Mo9 O3 Na1 137.6(4) . 2_855
Na1 O3 Na1 92.3(3) . 2_855
Mn2 O2W Na5 119.4(5) . 2_756
Mn2 O1W Na3 111.2(4) . 1_445
Mo8 O2 Na4 141.9(4) . .
Mo5 O1 Na2 169.4(4) . .
OW9 Na3 O1W 94.2(4) . 1_665
OW9 Na3 O17 124.1(5) . .
O1W Na3 O17 129.8(4) 1_665 .
OW9 Na3 O16 118.5(4) . .
O1W Na3 O16 101.0(4) 1_665 .
O17 Na3 O16 88.5(3) . .
OW9 Na3 O14 60.0(3) . 1_655
O1W Na3 O14 63.4(3) 1_665 1_655
O17 Na3 O14 161.4(4) . 1_655
O16 Na3 O14 75.0(3) . 1_655
OW9 Na3 OW13 57.4(6) . 2_866
O1W Na3 OW13 75.5(6) 1_665 2_866
O17 Na3 OW13 97.6(6) . 2_866
O16 Na3 OW13 173.9(7) . 2_866
O14 Na3 OW13 98.9(6) 1_655 2_866
OW9 Na3 Na5 98.8(5) . 2_866
O1W Na3 Na5 62.7(4) 1_665 2_866
O17 Na3 Na5 79.0(4) . 2_866
O16 Na3 Na5 140.9(5) . 2_866
O14 Na3 Na5 119.3(4) 1_655 2_866
OW13 Na3 Na5 41.9(6) 2_866 2_866
OW6 Na4 OW7 94.8(5) 2_765 .
OW6 Na4 OW6 99.8(6) 2_765 .
OW7 Na4 OW6 95.3(5) . .
OW6 Na4 O32 174.3(6) 2_765 .
OW7 Na4 O32 87.2(4) . .
OW6 Na4 O32 85.3(5) . .
OW6 Na4 O5 92.4(5) 2_765 .
OW7 Na4 O5 108.6(5) . .
OW6 Na4 O5 152.1(5) . .
O32 Na4 O5 81.9(4) . .
OW6 Na4 O2 81.8(5) 2_765 .
OW7 Na4 O2 176.7(5) . .
OW6 Na4 O2 85.3(5) . .
O32 Na4 O2 96.2(4) . .
O5 Na4 O2 71.7(3) . .
OW6 Na4 O7WA 131.6(7) 2_765 1_455
OW7 Na4 O7WA 52.1(7) . 1_455
OW6 Na4 O7WA 57.5(7) . 1_455
O32 Na4 O7WA 53.4(6) . 1_455
O5 Na4 O7WA 128.4(7) . 1_455
O2 Na4 O7WA 130.4(7) . 1_455
OW6 Na4 Na4 51.9(4) 2_765 2_765
OW7 Na4 Na4 97.9(4) . 2_765
OW6 Na4 Na4 47.9(4) . 2_765
O32 Na4 Na4 133.1(5) . 2_765
O5 Na4 Na4 137.5(5) . 2_765
O2 Na4 Na4 80.1(4) . 2_765
O7WA Na4 Na4 94.0(6) 1_455 2_765
Na4 OW6 Na4 80.2(6) 2_765 .
OW13 Na5 O2W 123.8(10) . 2_756
OW13 Na5 Na3 53.4(8) . 2_866
O2W Na5 Na3 77.8(5) 2_756 2_866
OW14 OW13 Na5 135.4(18) 2_766 .
OW14 OW13 Na3 98.8(15) 2_766 2_866
Na5 OW13 Na3 84.7(9) . 2_866

loop_
_geom_bond_atom_site_label_1
_geom_bond_atom_site_label_2
_geom_bond_distance
_geom_bond_site_symmetry_2
Mo1 O14 1.690(7) .
Mo1 O18 1.700(7) .
Mo1 O22 1.883(6) .
Mo1 O23 2.076(6) .
Mo1 O28 2.216(6) .
Mo1 O30 2.239(6) .
Mo1 Mn1 3.1848(17) .
Mo1 Mo3 3.2052(13) .
Mo2 O7 1.682(7) .
Mo2 O26 1.721(7) .
Mo2 O24 1.862(7) .
Mo2 O23 2.055(7) .
Mo2 O29 2.207(6) .
Mo2 O30 2.240(6) .
Mo2 Mn1 3.1696(17) .
Mo2 Mo7 3.1837(14) .
Mo3 O32 1.700(7) .
Mo3 O21 1.709(7) .
Mo3 O22 1.967(7) .
Mo3 O13 1.972(7) .
Mo3 O31 2.227(6) .
Mo3 O30 2.229(6) .
Mo3 Mn1 3.1778(18) .
Mo3 Mo9 3.2145(14) .
Mo3 Na1 3.701(5) 2_755
Mo4 O9 1.703(7) .
Mo4 O19 1.715(7) .
Mo4 O16 1.854(6) .
Mo4 O20 2.053(6) .
Mo4 O27 2.188(6) .
Mo4 O25 2.237(6) .
Mo4 Mn1 3.1703(17) .
Mo4 Mo7 3.1997(14) .
Mo5 O4 1.701(7) .
Mo5 O1 1.703(7) .
Mo5 O17 1.881(7) .
Mo5 O23 2.061(6) .
Mo5 O28 2.236(6) .
Mo5 O29 2.244(6) .
Mo5 Mn1 3.1844(16) .
Mo5 Mo6 3.2131(14) .
Mo6 O8 1.690(7) .
Mo6 O6 1.692(7) .
Mo6 O11 1.938(6) .
Mo6 O17 1.970(7) .
Mo6 O28 2.200(6) .
Mo6 O25 2.277(6) .
Mo6 Mn1 3.1842(18) .
Mo6 Mo8 3.2095(13) .
Mo7 O10 1.691(7) .
Mo7 O12 1.695(7) .
Mo7 O24 1.952(6) .
Mo7 O16 1.973(6) .
Mo7 O29 2.222(6) .
Mo7 O27 2.246(6) .
Mo7 Mn1 3.1931(17) .
Mo8 O15 1.696(7) .
Mo8 O2 1.701(7) .
Mo8 O11 1.904(7) .
Mo8 O20 2.045(6) .
Mo8 O25 2.192(6) .
Mo8 O31 2.253(6) .
Mo8 Mn1 3.1855(17) .
Mo9 O5 1.682(7) .
Mo9 O3 1.722(7) .
Mo9 O13 1.871(7) .
Mo9 O20 2.065(6) .
Mo9 O31 2.205(6) .
Mo9 O27 2.233(6) .
Mo9 Mn1 3.1687(16) .
Mo9 Na1 3.612(5) .
Mn1 O29 1.881(6) .
Mn1 O31 1.882(6) .
Mn1 O28 1.882(6) .
Mn1 O25 1.888(6) .
Mn1 O30 1.891(6) .
Mn1 O27 1.904(6) .
Mn2 O26 2.134(7) .
Mn2 O2W 2.160(8) .
Mn2 O19 2.160(7) 1_445
Mn2 O4W 2.178(7) .
Mn2 O3W 2.192(8) .
Mn2 O1W 2.200(8) .
Na2 O5W 2.345(10) .
Na2 O5W 2.345(10) 2_856
Na2 O6W 2.370(9) .
Na2 O6W 2.370(9) 2_856
Na2 O1 2.472(7) .
Na2 O1 2.472(7) 2_856
Na2 Na5 4.05(2) 2_856
Na1 O12 2.341(8) 2_855
Na1 O3 2.367(8) .
Na1 O7W 2.41(2) .
Na1 O9 2.432(9) 2_855
Na1 O21 2.545(8) 2_755
Na1 O3 2.586(9) 2_855
Na1 Na1 3.574(9) 2_855
Na1 Mo3 3.701(5) 2_755
O21 Na1 2.545(8) 2_755
O19 Mn2 2.160(7) 1_665
O17 Na3 2.798(11) .
O16 Na3 2.801(11) .
O14 Na3 2.887(11) 1_455
O12 Na1 2.341(8) 2_855
O9 Na1 2.432(9) 2_855
O32 Na4 2.409(11) .
O5 Na4 2.464(12) .
O3 Na1 2.586(9) 2_855
O2W Na5 2.95(2) 2_756
O1W Na3 2.799(13) 1_445
O2 Na4 2.467(11) .
Na3 OW9 2.350(11) .
Na3 O1W 2.799(13) 1_665
Na3 O14 2.887(11) 1_655
Na3 OW13 2.98(3) 2_866
Na3 Na5 3.69(2) 2_866
Na4 OW6 2.267(17) 2_765
Na4 OW7 2.291(13) .
Na4 OW6 2.407(17) .
Na4 O7WA 2.76(3) 1_455
Na4 Na4 3.013(19) 2_765
O7WA Na4 2.76(3) 1_655
OW6 Na4 2.267(17) 2_765
Na5 OW13 2.48(4) .
Na5 O2W 2.95(2) 2_756
Na5 Na3 3.69(2) 2_866
OW14 OW13 1.78(4) 2_766
OW2 OW2 0.90(5) 2_865
OW13 OW14 1.78(4) 2_766
OW13 Na3 2.98(3) 2_866
